data_1546412
loop_
_publ_author_name
'Edwards, Alyn C.'
'Geist, Andreas'
'M\"ullich, Udo'
'Sharrad, Clint A.'
'Pritchard, Robin G.'
'Whitehead, Roger C.'
'Harwood, Laurence M.'

_publ_section_title
;
 Transition metal-free, visible-light mediated synthesis of
 1,10-phenanthroline derived ligand systems
;
_journal_issue 58
_journal_name_full 'Chemical Communications'
_journal_page_first 8160
_journal_page_last 8163
_journal_paper_doi 10.1039/C7CC03903D
_journal_volume 53
_journal_year 2017
_chemical_formula_sum 'C38 H45 Eu N12 O9'
_chemical_formula_weight 965.82
_chemical_name_systematic '4,7-Me-CyMe4-BTPhen Eu(NO3)3 Complex'
_space_group_crystal_system triclinic
_space_group_IT_number 2
_space_group_name_Hall '-P 1'
_space_group_name_H-M_alt 'P -1'
_symmetry_space_group_name_Hall '-P 1'
_symmetry_space_group_name_H-M 'P -1'
_atom_sites_solution_hydrogens geom
_audit_creation_method SHELXL-2014/7
_audit_update_record
;
2017-04-05 deposited with the CCDC.
2017-06-27 downloaded from the CCDC.
;
_cell_angle_alpha 88.385(3)
_cell_angle_beta 77.936(3)
_cell_angle_gamma 70.385(3)
_cell_formula_units_Z 2
_cell_length_a 10.6829(5)
_cell_length_b 11.9538(5)
_cell_length_c 17.4933(8)
_cell_measurement_reflns_used 8911
_cell_measurement_temperature 100(2)
_cell_measurement_theta_max 72.10
_cell_measurement_theta_min 4.50
_cell_volume 2055.67(17)
_computing_cell_refinement 'Bruker SAINT'
_computing_data_collection 'Bruker APEX2'
_computing_data_reduction 'Bruker SAINT'
_computing_molecular_graphics 'Bruker SHELXTL'
_computing_publication_material 'Bruker SHELXTL'
_computing_structure_refinement 'SHELXL-2014/7 (Sheldrick, 2014)'
_computing_structure_solution 'SHELXS-97 (Sheldrick, 2008)'
_diffrn_ambient_temperature 100(2)
_diffrn_measured_fraction_theta_full 0.957
_diffrn_measured_fraction_theta_max 0.945
_diffrn_measurement_device_type 'Bruker APEX-II CCD'
_diffrn_measurement_method '\f and \w scans'
_diffrn_radiation_type CuK\a
_diffrn_radiation_wavelength 1.54178
_diffrn_reflns_av_R_equivalents 0.0387
_diffrn_reflns_av_unetI/netI 0.0476
_diffrn_reflns_Laue_measured_fraction_full 0.957
_diffrn_reflns_Laue_measured_fraction_max 0.945
_diffrn_reflns_limit_h_max 13
_diffrn_reflns_limit_h_min -12
_diffrn_reflns_limit_k_max 14
_diffrn_reflns_limit_k_min -14
_diffrn_reflns_limit_l_max 20
_diffrn_reflns_limit_l_min -21
_diffrn_reflns_number 18822
_diffrn_reflns_point_group_measured_fraction_full 0.957
_diffrn_reflns_point_group_measured_fraction_max 0.945
_diffrn_reflns_theta_full 67.679
_diffrn_reflns_theta_max 72.233
_diffrn_reflns_theta_min 3.930
_exptl_absorpt_coefficient_mu 11.506
_exptl_absorpt_correction_T_max 0.656
_exptl_absorpt_correction_T_min 0.543359
_exptl_absorpt_correction_type multi-scan
_exptl_absorpt_process_details SADABS
_exptl_crystal_colour white
_exptl_crystal_density_diffrn 1.560
_exptl_crystal_description block
_exptl_crystal_F_000 984
_exptl_crystal_size_max 0.150
_exptl_crystal_size_mid 0.110
_exptl_crystal_size_min 0.040
_refine_diff_density_max 1.039
_refine_diff_density_min -0.854
_refine_diff_density_rms 0.089
_refine_ls_extinction_method none
_refine_ls_goodness_of_fit_ref 0.984
_refine_ls_hydrogen_treatment constr
_refine_ls_matrix_type full
_refine_ls_number_parameters 552
_refine_ls_number_reflns 7668
_refine_ls_number_restraints 0
_refine_ls_restrained_S_all 0.984
_refine_ls_R_factor_all 0.0353
_refine_ls_R_factor_gt 0.0320
_refine_ls_shift/su_max 0.001
_refine_ls_shift/su_mean 0.000
_refine_ls_structure_factor_coef Fsqd
_refine_ls_weighting_details 'w=1/[\s^2^(Fo^2^)+(0.0602P)^2^] where P=(Fo^2^+2Fc^2^)/3'
_refine_ls_weighting_scheme calc
_refine_ls_wR_factor_gt 0.0813
_refine_ls_wR_factor_ref 0.0834
_reflns_Friedel_coverage 0.000
_reflns_number_gt 7171
_reflns_number_total 7668
_reflns_threshold_expression 'I > 2\s(I)'
_cod_data_source_file c7cc03903d2.cif
_cod_data_source_block s4531ma_a
_cod_database_code 1546412
_shelx_shelxl_version_number 2014/7
_shelx_space_group_comment
; 
The symmetry employed for this shelxl refinement is uniquely defined 
by the following loop, which should always be used as a source of 
symmetry information in preference to the above space-group names. 
They are only intended as comments. 
;
_shelx_estimated_absorpt_t_min 0.277
_shelx_estimated_absorpt_t_max 0.656

loop_
_space_group_symop_operation_xyz
'x, y, z'
'-x, -y, -z'

loop_
_atom_site_label
_atom_site_type_symbol
_atom_site_fract_x
_atom_site_fract_y
_atom_site_fract_z
_atom_site_U_iso_or_equiv
_atom_site_adp_type
_atom_site_occupancy
_atom_site_site_symmetry_order
_atom_site_calc_flag
_atom_site_refinement_flags_posn
_atom_site_refinement_flags_adp
C1 C 0.3604(3) 0.8852(3) 0.47106(17) 0.0194(6) Uani 1 1 d . .
C2 C 0.5059(3) 0.7135(3) 0.54710(17) 0.0194(6) Uani 1 1 d . .
C3 C 0.4883(3) 0.8049(3) 0.43198(18) 0.0206(6) Uani 1 1 d . .
C4 C 0.5480(3) 0.8126(3) 0.34636(17) 0.0228(6) Uani 1 1 d . .
C5 C 0.4325(4) 0.8798(3) 0.30472(18) 0.0291(7) Uani 1 1 d . .
H5A H 0.4728 0.8972 0.2514 0.035 Uiso 1 1 calc R U
H5B H 0.3793 0.8278 0.2994 0.035 Uiso 1 1 calc R U
C6 C 0.3376(4) 0.9948(3) 0.34727(19) 0.0279(7) Uani 1 1 d . .
H6A H 0.2686 1.0346 0.3163 0.034 Uiso 1 1 calc R U
H6B H 0.3902 1.0479 0.3512 0.034 Uiso 1 1 calc R U
C7 C 0.2650(3) 0.9771(3) 0.42972(18) 0.0229(6) Uani 1 1 d . .
C8 C 0.6508(4) 0.8778(3) 0.34266(19) 0.0277(7) Uani 1 1 d . .
H8A H 0.6038 0.9579 0.3670 0.042 Uiso 1 1 calc R U
H8B H 0.6927 0.8835 0.2879 0.042 Uiso 1 1 calc R U
H8C H 0.7213 0.8338 0.3707 0.042 Uiso 1 1 calc R U
C9 C 0.6214(4) 0.6875(3) 0.30879(18) 0.0290(7) Uani 1 1 d . .
H9A H 0.7031 0.6495 0.3297 0.043 Uiso 1 1 calc R U
H9B H 0.6474 0.6924 0.2520 0.043 Uiso 1 1 calc R U
H9C H 0.5608 0.6405 0.3206 0.043 Uiso 1 1 calc R U
C10 C 0.1496(4) 0.9273(3) 0.4249(2) 0.0304(7) Uani 1 1 d . .
H10A H 0.1871 0.8547 0.3911 0.046 Uiso 1 1 calc R U
H10B H 0.0792 0.9868 0.4032 0.046 Uiso 1 1 calc R U
H10C H 0.1098 0.9091 0.4775 0.046 Uiso 1 1 calc R U
C11 C 0.2026(4) 1.0963(3) 0.4769(2) 0.0294(7) Uani 1 1 d . .
H11A H 0.1577 1.0841 0.5298 0.044 Uiso 1 1 calc R U
H11B H 0.1357 1.1523 0.4511 0.044 Uiso 1 1 calc R U
H11C H 0.2745 1.1286 0.4801 0.044 Uiso 1 1 calc R U
C12 C 0.5801(3) 0.6146(3) 0.59142(17) 0.0196(6) Uani 1 1 d . .
C13 C 0.5801(3) 0.5129(2) 0.70532(17) 0.0178(5) Uani 1 1 d . .
C14 C 0.5095(3) 0.5016(2) 0.78383(17) 0.0164(5) Uani 1 1 d . .
C15 C 0.3219(3) 0.5758(2) 0.88316(17) 0.0168(5) Uani 1 1 d . .
C16 C 0.3763(3) 0.4881(2) 0.93331(17) 0.0185(5) Uani 1 1 d . .
H16 H 0.3273 0.4877 0.9853 0.022 Uiso 1 1 calc R U
C17 C 0.5015(3) 0.4023(2) 0.90675(18) 0.0195(6) Uani 1 1 d . .
C18 C 0.5719(3) 0.4084(2) 0.82929(18) 0.0184(5) Uani 1 1 d . .
C19 C 0.7033(3) 0.3259(3) 0.79583(19) 0.0232(6) Uani 1 1 d . .
H19 H 0.7436 0.2603 0.8250 0.028 Uiso 1 1 calc R U
C20 C 0.7715(3) 0.3391(3) 0.72351(19) 0.0230(6) Uani 1 1 d . .
H20 H 0.8603 0.2845 0.7041 0.028 Uiso 1 1 calc R U
C21 C 0.7132(3) 0.4329(3) 0.67581(18) 0.0198(6) Uani 1 1 d . .
C22 C 0.7808(3) 0.4498(3) 0.59961(19) 0.0218(6) Uani 1 1 d . .
C23 C 0.7122(3) 0.5411(3) 0.55787(18) 0.0220(6) Uani 1 1 d . .
H23 H 0.7544 0.5541 0.5066 0.026 Uiso 1 1 calc R U
C24 C 0.5600(3) 0.3046(3) 0.95820(19) 0.0247(6) Uani 1 1 d . .
H24A H 0.5009 0.3188 1.0105 0.037 Uiso 1 1 calc R U
H24B H 0.6508 0.3030 0.9619 0.037 Uiso 1 1 calc R U
H24C H 0.5663 0.2281 0.9358 0.037 Uiso 1 1 calc R U
C25 C 0.9241(3) 0.3722(3) 0.5648(2) 0.0287(7) Uani 1 1 d . .
H25A H 0.9501 0.3934 0.5107 0.043 Uiso 1 1 calc R U
H25B H 0.9297 0.2887 0.5655 0.043 Uiso 1 1 calc R U
H25C H 0.9859 0.3840 0.5956 0.043 Uiso 1 1 calc R U
C26 C 0.1840(3) 0.6664(2) 0.90993(17) 0.0165(5) Uani 1 1 d . .
C27 C -0.0607(3) 0.8244(2) 0.95085(17) 0.0165(5) Uani 1 1 d . .
C28 C -0.2002(3) 0.9197(3) 0.97119(17) 0.0198(6) Uani 1 1 d . .
C29 C -0.2889(3) 0.8775(3) 1.03806(19) 0.0268(6) Uani 1 1 d . .
H29A H -0.3759 0.9430 1.0562 0.032 Uiso 1 1 calc R U
H29B H -0.3099 0.8105 1.0183 0.032 Uiso 1 1 calc R U
C30 C -0.2202(3) 0.8378(3) 1.10673(18) 0.0269(7) Uani 1 1 d . .
H30A H -0.2844 0.8172 1.1496 0.032 Uiso 1 1 calc R U
H30B H -0.1991 0.9048 1.1262 0.032 Uiso 1 1 calc R U
C31 C -0.0878(3) 0.7296(3) 1.08574(17) 0.0214(6) Uani 1 1 d . .
C32 C -0.0081(3) 0.7397(3) 1.00470(17) 0.0182(5) Uani 1 1 d . .
C33 C -0.2679(3) 0.9437(3) 0.9004(2) 0.0280(7) Uani 1 1 d . .
H33A H -0.2106 0.9695 0.8573 0.042 Uiso 1 1 calc R U
H33B H -0.3571 1.0061 0.9149 0.042 Uiso 1 1 calc R U
H33C H -0.2794 0.8707 0.8839 0.042 Uiso 1 1 calc R U
C34 C -0.1803(3) 1.0348(3) 0.99505(19) 0.0252(6) Uani 1 1 d . .
H34A H -0.1259 1.0180 1.0354 0.038 Uiso 1 1 calc R U
H34B H -0.2692 1.0947 1.0157 0.038 Uiso 1 1 calc R U
H34C H -0.1332 1.0647 0.9492 0.038 Uiso 1 1 calc R U
C35 C -0.1185(4) 0.6132(3) 1.0827(2) 0.0299(7) Uani 1 1 d . .
H35A H -0.1666 0.6150 1.0405 0.045 Uiso 1 1 calc R U
H35B H -0.1753 0.6047 1.1327 0.045 Uiso 1 1 calc R U
H35C H -0.0330 0.5459 1.0729 0.045 Uiso 1 1 calc R U
C36 C -0.0031(4) 0.7211(3) 1.14726(18) 0.0281(7) Uani 1 1 d . .
H36A H 0.0786 0.6503 1.1355 0.042 Uiso 1 1 calc R U
H36B H -0.0569 0.7156 1.1991 0.042 Uiso 1 1 calc R U
H36C H 0.0235 0.7921 1.1468 0.042 Uiso 1 1 calc R U
C37 C 0.8130(4) 0.6895(3) 0.7449(2) 0.0354(8) Uani 1 1 d . .
H37A H 0.7322 0.7319 0.7241 0.053 Uiso 1 1 calc R U
H37B H 0.8746 0.6250 0.7077 0.053 Uiso 1 1 calc R U
H37C H 0.8595 0.7448 0.7530 0.053 Uiso 1 1 calc R U
C38 C 0.7720(4) 0.6398(3) 0.8195(2) 0.0383(8) Uani 1 1 d . .
Eu1 Eu 0.28164(2) 0.74943(2) 0.72455(2) 0.01247(7) Uani 1 1 d . .
N1 N 0.3144(3) 0.8762(2) 0.54696(15) 0.0197(5) Uani 1 1 d . .
N2 N 0.3875(3) 0.7895(2) 0.58594(14) 0.0184(5) Uani 1 1 d . .
N3 N 0.5601(3) 0.7198(2) 0.47164(15) 0.0212(5) Uani 1 1 d . .
N4 N 0.5151(2) 0.6018(2) 0.66312(14) 0.0167(5) Uani 1 1 d . .
N5 N 0.3849(2) 0.5828(2) 0.81023(14) 0.0163(5) Uani 1 1 d . .
N6 N 0.1372(2) 0.7446(2) 0.85911(14) 0.0160(5) Uani 1 1 d . .
N7 N 0.0132(3) 0.8257(2) 0.87984(14) 0.0180(5) Uani 1 1 d . .
N8 N 0.1169(3) 0.6608(2) 0.98311(14) 0.0185(5) Uani 1 1 d . .
N9 N 0.1680(3) 0.5904(2) 0.65676(15) 0.0215(5) Uani 1 1 d . .
N10 N 0.4439(3) 0.8578(2) 0.79529(15) 0.0204(5) Uani 1 1 d . .
N11 N 0.0475(3) 0.9627(2) 0.73173(16) 0.0236(5) Uani 1 1 d . .
N12 N 0.7396(5) 0.6024(3) 0.8766(2) 0.0569(11) Uani 1 1 d . .
O1 O 0.2419(2) 0.6407(2) 0.61368(13) 0.0272(5) Uani 1 1 d . .
O2 O 0.1582(2) 0.60163(19) 0.73032(13) 0.0236(4) Uani 1 1 d . .
O3 O 0.1095(3) 0.5340(2) 0.62983(14) 0.0307(5) Uani 1 1 d . .
O4 O 0.4652(2) 0.8348(2) 0.72171(13) 0.0252(4) Uani 1 1 d . .
O5 O 0.3519(2) 0.8264(2) 0.83752(13) 0.0244(4) Uani 1 1 d . .
O6 O 0.5097(3) 0.9067(2) 0.82233(15) 0.0313(5) Uani 1 1 d . .
O7 O 0.0528(2) 0.86463(19) 0.70162(13) 0.0243(4) Uani 1 1 d . .
O8 O 0.1577(2) 0.96272(19) 0.74963(14) 0.0269(5) Uani 1 1 d . .
O9 O -0.0545(3) 1.0492(2) 0.74323(16) 0.0346(6) Uani 1 1 d . .

loop_
_atom_site_aniso_label
_atom_site_aniso_U_11
_atom_site_aniso_U_22
_atom_site_aniso_U_33
_atom_site_aniso_U_23
_atom_site_aniso_U_13
_atom_site_aniso_U_12
C1 0.0229(15) 0.0189(13) 0.0164(13) -0.0011(10) -0.0001(11) -0.0094(12)
C2 0.0208(14) 0.0186(13) 0.0167(13) -0.0020(10) 0.0006(11) -0.0065(12)
C3 0.0215(15) 0.0203(13) 0.0196(14) -0.0019(11) -0.0015(12) -0.0082(12)
C4 0.0261(15) 0.0234(14) 0.0163(13) -0.0004(11) 0.0017(12) -0.0085(13)
C5 0.0312(17) 0.0354(17) 0.0177(14) 0.0006(12) 0.0006(13) -0.0110(15)
C6 0.0269(16) 0.0322(17) 0.0223(15) 0.0094(13) -0.0038(13) -0.0084(14)
C7 0.0230(15) 0.0239(15) 0.0176(13) 0.0010(11) -0.0003(12) -0.0050(13)
C8 0.0295(17) 0.0303(16) 0.0226(15) 0.0014(12) 0.0028(13) -0.0142(14)
C9 0.0417(19) 0.0231(15) 0.0168(14) -0.0029(11) 0.0063(13) -0.0114(14)
C10 0.0270(16) 0.0387(18) 0.0237(15) 0.0021(13) -0.0033(13) -0.0098(15)
C11 0.0309(17) 0.0241(15) 0.0282(16) 0.0014(12) -0.0039(14) -0.0041(13)
C12 0.0210(14) 0.0167(13) 0.0175(13) -0.0038(10) -0.0014(11) -0.0031(11)
C13 0.0166(14) 0.0148(12) 0.0205(14) -0.0030(10) -0.0038(11) -0.0032(11)
C14 0.0138(13) 0.0128(12) 0.0196(13) -0.0033(10) -0.0017(11) -0.0015(10)
C15 0.0155(13) 0.0145(12) 0.0190(13) -0.0020(10) -0.0031(11) -0.0034(11)
C16 0.0186(14) 0.0173(13) 0.0177(13) -0.0009(10) -0.0019(11) -0.0045(11)
C17 0.0180(14) 0.0168(13) 0.0232(14) 0.0005(11) -0.0073(11) -0.0036(11)
C18 0.0162(13) 0.0147(12) 0.0221(14) -0.0019(10) -0.0047(11) -0.0017(11)
C19 0.0211(15) 0.0155(13) 0.0289(15) -0.0021(11) -0.0096(13) 0.0021(11)
C20 0.0185(14) 0.0185(14) 0.0263(15) -0.0051(11) -0.0033(12) 0.0009(11)
C21 0.0147(13) 0.0177(13) 0.0227(14) -0.0064(11) -0.0003(11) -0.0016(11)
C22 0.0166(14) 0.0188(13) 0.0247(15) -0.0059(11) 0.0023(12) -0.0024(11)
C23 0.0189(14) 0.0214(14) 0.0206(14) -0.0033(11) 0.0042(12) -0.0049(12)
C24 0.0242(15) 0.0170(13) 0.0269(15) 0.0029(11) -0.0063(13) 0.0012(12)
C25 0.0194(15) 0.0235(15) 0.0328(17) -0.0050(12) 0.0056(13) -0.0001(12)
C26 0.0140(13) 0.0163(12) 0.0174(13) -0.0042(10) -0.0012(11) -0.0036(11)
C27 0.0123(13) 0.0188(13) 0.0171(13) -0.0028(10) -0.0008(10) -0.0045(11)
C28 0.0120(13) 0.0231(14) 0.0188(13) -0.0044(11) -0.0003(11) -0.0004(11)
C29 0.0167(14) 0.0318(16) 0.0245(15) -0.0055(12) 0.0037(12) -0.0030(13)
C30 0.0237(16) 0.0286(16) 0.0180(14) -0.0037(12) 0.0087(12) -0.0029(13)
C31 0.0233(15) 0.0228(14) 0.0146(13) -0.0008(10) 0.0026(12) -0.0070(12)
C32 0.0171(13) 0.0197(13) 0.0172(13) -0.0036(10) -0.0021(11) -0.0060(11)
C33 0.0185(14) 0.0326(16) 0.0264(15) -0.0065(12) -0.0076(12) 0.0020(13)
C34 0.0219(15) 0.0211(14) 0.0259(15) -0.0045(11) -0.0061(12) 0.0025(12)
C35 0.0330(18) 0.0293(16) 0.0251(15) -0.0050(12) 0.0070(14) -0.0149(14)
C36 0.0316(17) 0.0310(16) 0.0178(14) -0.0009(12) -0.0023(13) -0.0072(14)
C37 0.0276(17) 0.0336(18) 0.0359(18) -0.0015(14) 0.0042(15) -0.0050(15)
C38 0.040(2) 0.0231(16) 0.042(2) -0.0046(15) 0.0000(17) -0.0021(15)
Eu1 0.01125(9) 0.01128(9) 0.01056(9) -0.00047(5) 0.00068(6) 0.00006(6)
N1 0.0190(12) 0.0189(12) 0.0183(12) -0.0008(9) -0.0011(10) -0.0041(10)
N2 0.0177(12) 0.0188(11) 0.0154(11) -0.0012(9) 0.0003(9) -0.0040(10)
N3 0.0207(12) 0.0216(12) 0.0179(12) -0.0016(9) 0.0032(10) -0.0069(10)
N4 0.0154(11) 0.0158(11) 0.0157(11) -0.0018(9) 0.0006(9) -0.0032(9)
N5 0.0145(11) 0.0146(10) 0.0171(11) -0.0009(8) -0.0028(9) -0.0016(9)
N6 0.0146(11) 0.0126(10) 0.0171(11) 0.0004(8) -0.0002(9) -0.0015(9)
N7 0.0155(12) 0.0170(11) 0.0182(11) -0.0021(9) -0.0005(10) -0.0027(9)
N8 0.0185(12) 0.0192(11) 0.0152(11) -0.0008(9) -0.0010(10) -0.0043(10)
N9 0.0162(12) 0.0194(12) 0.0237(13) -0.0067(9) 0.0001(10) -0.0011(10)
N10 0.0165(12) 0.0187(11) 0.0219(12) -0.0024(9) -0.0016(10) -0.0018(10)
N11 0.0239(14) 0.0168(12) 0.0236(12) 0.0012(9) -0.0062(11) 0.0022(10)
N12 0.076(3) 0.0349(18) 0.044(2) 0.0061(16) 0.008(2) -0.0107(19)
O1 0.0246(11) 0.0329(12) 0.0223(11) -0.0052(9) 0.0036(9) -0.0121(10)
O2 0.0270(11) 0.0220(10) 0.0208(10) -0.0015(8) -0.0035(9) -0.0077(9)
O3 0.0270(12) 0.0354(13) 0.0297(12) -0.0143(10) -0.0002(10) -0.0130(10)
O4 0.0246(11) 0.0327(12) 0.0167(10) -0.0052(8) 0.0044(8) -0.0126(10)
O5 0.0258(11) 0.0288(11) 0.0186(10) -0.0022(8) 0.0022(9) -0.0130(10)
O6 0.0252(12) 0.0377(13) 0.0328(12) -0.0097(10) -0.0050(10) -0.0130(10)
O7 0.0265(11) 0.0179(10) 0.0241(10) -0.0037(8) -0.0085(9) 0.0003(9)
O8 0.0230(11) 0.0187(10) 0.0363(12) 0.0004(9) -0.0088(10) -0.0023(9)
O9 0.0294(13) 0.0239(12) 0.0400(14) -0.0038(10) -0.0098(11) 0.0065(10)

loop_
_atom_type_symbol
_atom_type_description
_atom_type_scat_dispersion_real
_atom_type_scat_dispersion_imag
_atom_type_scat_source
C C 0.0181 0.0091 'International Tables Vol C Tables 4.2.6.8 and 6.1.1.4'
H H 0.0000 0.0000 'International Tables Vol C Tables 4.2.6.8 and 6.1.1.4'
Eu Eu -8.9294 11.1857 'International Tables Vol C Tables 4.2.6.8 and 6.1.1.4'
N N 0.0311 0.0180 'International Tables Vol C Tables 4.2.6.8 and 6.1.1.4'
O O 0.0492 0.0322 'International Tables Vol C Tables 4.2.6.8 and 6.1.1.4'

loop_
_geom_angle_atom_site_label_1
_geom_angle_atom_site_label_2
_geom_angle_atom_site_label_3
_geom_angle
N1 C1 C3 120.2(3)
N1 C1 C7 116.2(3)
C3 C1 C7 123.4(3)
N3 C2 N2 124.7(3)
N3 C2 C12 118.4(3)
N2 C2 C12 117.0(3)
N3 C3 C1 119.4(3)
N3 C3 C4 117.9(3)
C1 C3 C4 122.7(3)
C3 C4 C9 109.7(2)
C3 C4 C8 107.1(3)
C9 C4 C8 109.5(3)
C3 C4 C5 109.1(3)
C9 C4 C5 109.7(3)
C8 C4 C5 111.7(3)
C6 C5 C4 113.3(3)
C6 C5 H5A 108.9
C4 C5 H5A 108.9
C6 C5 H5B 108.9
C4 C5 H5B 108.9
H5A C5 H5B 107.7
C5 C6 C7 113.1(3)
C5 C6 H6A 109.0
C7 C6 H6A 109.0
C5 C6 H6B 109.0
C7 C6 H6B 109.0
H6A C6 H6B 107.8
C1 C7 C6 111.2(3)
C1 C7 C11 111.1(3)
C6 C7 C11 109.9(3)
C1 C7 C10 105.5(3)
C6 C7 C10 110.2(3)
C11 C7 C10 108.8(3)
C4 C8 H8A 109.5
C4 C8 H8B 109.5
H8A C8 H8B 109.5
C4 C8 H8C 109.5
H8A C8 H8C 109.5
H8B C8 H8C 109.5
C4 C9 H9A 109.5
C4 C9 H9B 109.5
H9A C9 H9B 109.5
C4 C9 H9C 109.5
H9A C9 H9C 109.5
H9B C9 H9C 109.5
C7 C10 H10A 109.5
C7 C10 H10B 109.5
H10A C10 H10B 109.5
C7 C10 H10C 109.5
H10A C10 H10C 109.5
H10B C10 H10C 109.5
C7 C11 H11A 109.5
C7 C11 H11B 109.5
H11A C11 H11B 109.5
C7 C11 H11C 109.5
H11A C11 H11C 109.5
H11B C11 H11C 109.5
N4 C12 C23 123.2(3)
N4 C12 C2 116.7(3)
C23 C12 C2 120.0(3)
N4 C13 C21 122.6(3)
N4 C13 C14 117.6(3)
C21 C13 C14 119.8(3)
N5 C14 C18 122.9(3)
N5 C14 C13 117.5(3)
C18 C14 C13 119.7(3)
N5 C15 C16 123.6(3)
N5 C15 C26 116.2(2)
C16 C15 C26 120.2(3)
C17 C16 C15 119.5(3)
C17 C16 H16 120.2
C15 C16 H16 120.2
C16 C17 C18 118.0(3)
C16 C17 C24 120.7(3)
C18 C17 C24 121.3(3)
C14 C18 C17 118.1(3)
C14 C18 C19 118.8(3)
C17 C18 C19 123.1(3)
C20 C19 C18 121.5(3)
C20 C19 H19 119.3
C18 C19 H19 119.3
C19 C20 C21 121.6(3)
C19 C20 H20 119.2
C21 C20 H20 119.2
C13 C21 C22 118.0(3)
C13 C21 C20 118.5(3)
C22 C21 C20 123.5(3)
C23 C22 C21 118.3(3)
C23 C22 C25 120.1(3)
C21 C22 C25 121.6(3)
C22 C23 C12 119.7(3)
C22 C23 H23 120.1
C12 C23 H23 120.1
C17 C24 H24A 109.5
C17 C24 H24B 109.5
H24A C24 H24B 109.5
C17 C24 H24C 109.5
H24A C24 H24C 109.5
H24B C24 H24C 109.5
C22 C25 H25A 109.5
C22 C25 H25B 109.5
H25A C25 H25B 109.5
C22 C25 H25C 109.5
H25A C25 H25C 109.5
H25B C25 H25C 109.5
N6 C26 N8 125.2(3)
N6 C26 C15 117.1(3)
N8 C26 C15 117.6(3)
N7 C27 C32 120.7(3)
N7 C27 C28 116.5(3)
C32 C27 C28 122.7(3)
C27 C28 C33 111.1(2)
C27 C28 C29 108.6(3)
C33 C28 C29 109.4(3)
C27 C28 C34 107.5(2)
C33 C28 C34 108.6(3)
C29 C28 C34 111.7(3)
C30 C29 C28 112.4(3)
C30 C29 H29A 109.1
C28 C29 H29A 109.1
C30 C29 H29B 109.1
C28 C29 H29B 109.1
H29A C29 H29B 107.9
C29 C30 C31 113.2(3)
C29 C30 H30A 108.9
C31 C30 H30A 108.9
C29 C30 H30B 108.9
C31 C30 H30B 108.9
H30A C30 H30B 107.7
C36 C31 C32 111.0(3)
C36 C31 C35 108.7(3)
C32 C31 C35 105.9(2)
C36 C31 C30 109.5(3)
C32 C31 C30 110.5(2)
C35 C31 C30 111.3(3)
N8 C32 C27 119.2(3)
N8 C32 C31 116.9(3)
C27 C32 C31 123.9(3)
C28 C33 H33A 109.5
C28 C33 H33B 109.5
H33A C33 H33B 109.5
C28 C33 H33C 109.5
H33A C33 H33C 109.5
H33B C33 H33C 109.5
C28 C34 H34A 109.5
C28 C34 H34B 109.5
H34A C34 H34B 109.5
C28 C34 H34C 109.5
H34A C34 H34C 109.5
H34B C34 H34C 109.5
C31 C35 H35A 109.5
C31 C35 H35B 109.5
H35A C35 H35B 109.5
C31 C35 H35C 109.5
H35A C35 H35C 109.5
H35B C35 H35C 109.5
C31 C36 H36A 109.5
C31 C36 H36B 109.5
H36A C36 H36B 109.5
C31 C36 H36C 109.5
H36A C36 H36C 109.5
H36B C36 H36C 109.5
C38 C37 H37A 109.5
C38 C37 H37B 109.5
H37A C37 H37B 109.5
C38 C37 H37C 109.5
H37A C37 H37C 109.5
H37B C37 H37C 109.5
N12 C38 C37 179.4(5)
O8 Eu1 O7 51.97(7)
O8 Eu1 O4 76.61(8)
O7 Eu1 O4 124.01(8)
O8 Eu1 O2 121.39(8)
O7 Eu1 O2 74.49(7)
O4 Eu1 O2 161.34(8)
O8 Eu1 N6 80.66(8)
O7 Eu1 N6 79.94(8)
O4 Eu1 N6 115.47(7)
O2 Eu1 N6 66.91(7)
O8 Eu1 N5 133.38(8)
O7 Eu1 N5 137.75(8)
O4 Eu1 N5 92.07(8)
O2 Eu1 N5 72.12(7)
N6 Eu1 N5 63.60(8)
O8 Eu1 O1 119.21(8)
O7 Eu1 O1 72.85(7)
O4 Eu1 O1 128.08(7)
O2 Eu1 O1 50.30(7)
N6 Eu1 O1 115.83(7)
N5 Eu1 O1 103.48(8)
O8 Eu1 O5 70.08(8)
O7 Eu1 O5 116.02(7)
O4 Eu1 O5 50.52(7)
O2 Eu1 O5 127.23(7)
N6 Eu1 O5 64.99(7)
N5 Eu1 O5 68.16(7)
O1 Eu1 O5 170.66(8)
O8 Eu1 N4 141.97(8)
O7 Eu1 N4 144.83(7)
O4 Eu1 N4 68.37(7)
O2 Eu1 N4 95.18(7)
N6 Eu1 N4 127.52(8)
N5 Eu1 N4 63.96(8)
O1 Eu1 N4 74.84(8)
O5 Eu1 N4 97.18(8)
O8 Eu1 N2 89.80(8)
O7 Eu1 N2 89.63(8)
O4 Eu1 N2 67.30(8)
O2 Eu1 N2 114.27(7)
N6 Eu1 N2 168.83(8)
N5 Eu1 N2 127.57(8)
O1 Eu1 N2 63.99(8)
O5 Eu1 N2 117.20(8)
N4 Eu1 N2 63.64(8)
O8 Eu1 N11 26.04(8)
O7 Eu1 N11 26.08(8)
O4 Eu1 N11 101.29(8)
O2 Eu1 N11 97.27(8)
N6 Eu1 N11 77.16(8)
N5 Eu1 N11 140.52(8)
O1 Eu1 N11 97.07(8)
O5 Eu1 N11 92.18(8)
N4 Eu1 N11 155.25(8)
N2 Eu1 N11 91.71(8)
O8 Eu1 N10 70.79(7)
O7 Eu1 N10 122.72(7)
O4 Eu1 N10 25.46(7)
O2 Eu1 N10 149.44(7)
N6 Eu1 N10 90.01(7)
N5 Eu1 N10 79.86(7)
O1 Eu1 N10 152.87(7)
O5 Eu1 N10 25.08(7)
N4 Eu1 N10 82.98(7)
N2 Eu1 N10 92.33(8)
N11 Eu1 N10 96.66(7)
C1 N1 N2 119.7(3)
N1 N2 C2 118.7(3)
N1 N2 Eu1 119.59(18)
C2 N2 Eu1 120.78(19)
C3 N3 C2 117.3(3)
C12 N4 C13 118.2(3)
C12 N4 Eu1 121.41(19)
C13 N4 Eu1 120.18(19)
C15 N5 C14 117.8(2)
C15 N5 Eu1 121.50(19)
C14 N5 Eu1 120.66(19)
C26 N6 N7 119.3(2)
C26 N6 Eu1 121.38(19)
N7 N6 Eu1 119.29(17)
C27 N7 N6 119.1(2)
C26 N8 C32 116.5(3)
O3 N9 O1 122.2(3)
O3 N9 O2 121.7(3)
O1 N9 O2 116.1(2)
O3 N9 Eu1 173.7(2)
O1 N9 Eu1 58.76(14)
O2 N9 Eu1 57.77(14)
O6 N10 O5 122.5(3)
O6 N10 O4 121.6(3)
O5 N10 O4 115.9(2)
O6 N10 Eu1 177.1(2)
O5 N10 Eu1 59.33(14)
O4 N10 Eu1 56.65(14)
O9 N11 O8 122.2(3)
O9 N11 O7 122.6(3)
O8 N11 O7 115.2(2)
O9 N11 Eu1 172.8(2)
O8 N11 Eu1 57.17(14)
O7 N11 Eu1 58.56(14)
N9 O1 Eu1 96.14(17)
N9 O2 Eu1 96.91(17)
N10 O4 Eu1 97.89(17)
N10 O5 Eu1 95.59(16)
N11 O7 Eu1 95.36(17)
N11 O8 Eu1 96.79(16)

loop_
_geom_bond_atom_site_label_1
_geom_bond_atom_site_label_2
_geom_bond_distance
C1 N1 1.331(4)
C1 C3 1.422(4)
C1 C7 1.510(4)
C2 N3 1.337(4)
C2 N2 1.338(4)
C2 C12 1.484(4)
C3 N3 1.329(4)
C3 C4 1.514(4)
C4 C9 1.528(4)
C4 C8 1.536(4)
C4 C5 1.542(5)
C5 C6 1.509(5)
C5 H5A 0.9900
C5 H5B 0.9900
C6 C7 1.534(4)
C6 H6A 0.9900
C6 H6B 0.9900
C7 C11 1.534(4)
C7 C10 1.555(5)
C8 H8A 0.9800
C8 H8B 0.9800
C8 H8C 0.9800
C9 H9A 0.9800
C9 H9B 0.9800
C9 H9C 0.9800
C10 H10A 0.9800
C10 H10B 0.9800
C10 H10C 0.9800
C11 H11A 0.9800
C11 H11B 0.9800
C11 H11C 0.9800
C12 N4 1.332(4)
C12 C23 1.399(4)
C13 N4 1.353(4)
C13 C21 1.417(4)
C13 C14 1.449(4)
C14 N5 1.352(4)
C14 C18 1.411(4)
C15 N5 1.327(4)
C15 C16 1.399(4)
C15 C26 1.494(4)
C16 C17 1.380(4)
C16 H16 0.9500
C17 C18 1.418(4)
C17 C24 1.500(4)
C18 C19 1.431(4)
C19 C20 1.355(5)
C19 H19 0.9500
C20 C21 1.428(4)
C20 H20 0.9500
C21 C22 1.421(4)
C22 C23 1.380(4)
C22 C25 1.505(4)
C23 H23 0.9500
C24 H24A 0.9800
C24 H24B 0.9800
C24 H24C 0.9800
C25 H25A 0.9800
C25 H25B 0.9800
C25 H25C 0.9800
C26 N6 1.319(4)
C26 N8 1.342(4)
C27 N7 1.328(4)
C27 C32 1.419(4)
C27 C28 1.519(4)
C28 C33 1.534(4)
C28 C29 1.531(5)
C28 C34 1.542(4)
C29 C30 1.519(5)
C29 H29A 0.9900
C29 H29B 0.9900
C30 C31 1.546(4)
C30 H30A 0.9900
C30 H30B 0.9900
C31 C36 1.525(5)
C31 C32 1.518(4)
C31 C35 1.537(4)
C32 N8 1.334(4)
C33 H33A 0.9800
C33 H33B 0.9800
C33 H33C 0.9800
C34 H34A 0.9800
C34 H34B 0.9800
C34 H34C 0.9800
C35 H35A 0.9800
C35 H35B 0.9800
C35 H35C 0.9800
C36 H36A 0.9800
C36 H36B 0.9800
C36 H36C 0.9800
C37 C38 1.462(6)
C37 H37A 0.9800
C37 H37B 0.9800
C37 H37C 0.9800
C38 N12 1.119(6)
Eu1 O8 2.450(2)
Eu1 O7 2.481(2)
Eu1 O4 2.488(2)
Eu1 O2 2.524(2)
Eu1 N6 2.541(2)
Eu1 N5 2.545(2)
Eu1 O1 2.547(2)
Eu1 O5 2.550(2)
Eu1 N4 2.554(2)
Eu1 N2 2.557(2)
Eu1 N11 2.895(3)
Eu1 N10 2.951(3)
N1 N2 1.337(4)
N6 N7 1.335(3)
N9 O3 1.221(4)
N9 O1 1.264(4)
N9 O2 1.276(4)
N10 O6 1.222(4)
N10 O5 1.257(4)
N10 O4 1.280(3)
N11 O9 1.208(4)
N11 O8 1.280(4)
N11 O7 1.278(4)

loop_
_geom_hbond_atom_site_label_D
_geom_hbond_atom_site_label_H
_geom_hbond_atom_site_label_A
_geom_hbond_distance_DH
_geom_hbond_distance_HA
_geom_hbond_distance_DA
_geom_hbond_angle_DHA
_geom_hbond_site_symmetry_A
C16 H16 N12 0.95 2.68 3.569(5) 156.9 2_667
C23 H23 O3 0.95 2.57 3.409(4) 148.1 2_666
C37 H37B O3 0.98 2.48 3.337(4) 145.7 1_655

loop_
_geom_torsion_atom_site_label_1
_geom_torsion_atom_site_label_2
_geom_torsion_atom_site_label_3
_geom_torsion_atom_site_label_4
_geom_torsion
N1 C1 C3 N3 1.1(4)
C7 C1 C3 N3 -173.7(3)
N1 C1 C3 C4 -178.3(3)
C7 C1 C3 C4 6.9(5)
N3 C3 C4 C9 37.9(4)
C1 C3 C4 C9 -142.7(3)
N3 C3 C4 C8 -80.8(3)
C1 C3 C4 C8 98.6(3)
N3 C3 C4 C5 158.1(3)
C1 C3 C4 C5 -22.5(4)
C3 C4 C5 C6 48.7(4)
C9 C4 C5 C6 168.9(3)
C8 C4 C5 C6 -69.6(3)
C4 C5 C6 C7 -61.0(4)
N1 C1 C7 C6 169.8(3)
C3 C1 C7 C6 -15.1(4)
N1 C1 C7 C11 47.0(4)
C3 C1 C7 C11 -137.9(3)
N1 C1 C7 C10 -70.7(3)
C3 C1 C7 C10 104.3(3)
C5 C6 C7 C1 41.0(4)
C5 C6 C7 C11 164.5(3)
C5 C6 C7 C10 -75.6(4)
N3 C2 C12 N4 -171.4(3)
N2 C2 C12 N4 7.8(4)
N3 C2 C12 C23 9.2(4)
N2 C2 C12 C23 -171.6(3)
N4 C13 C14 N5 -1.8(4)
C21 C13 C14 N5 177.6(3)
N4 C13 C14 C18 178.4(3)
C21 C13 C14 C18 -2.2(4)
N5 C15 C16 C17 -0.7(4)
C26 C15 C16 C17 177.5(3)
C15 C16 C17 C18 1.4(4)
C15 C16 C17 C24 -177.7(3)
N5 C14 C18 C17 -1.7(4)
C13 C14 C18 C17 178.1(2)
N5 C14 C18 C19 179.2(3)
C13 C14 C18 C19 -1.0(4)
C16 C17 C18 C14 -0.2(4)
C24 C17 C18 C14 178.9(3)
C16 C17 C18 C19 178.8(3)
C24 C17 C18 C19 -2.1(4)
C14 C18 C19 C20 3.6(4)
C17 C18 C19 C20 -175.5(3)
C18 C19 C20 C21 -2.8(5)
N4 C13 C21 C22 1.6(4)
C14 C13 C21 C22 -177.7(3)
N4 C13 C21 C20 -177.6(3)
C14 C13 C21 C20 3.0(4)
C19 C20 C21 C13 -0.5(4)
C19 C20 C21 C22 -179.8(3)
C13 C21 C22 C23 -1.6(4)
C20 C21 C22 C23 177.7(3)
C13 C21 C22 C25 177.6(3)
C20 C21 C22 C25 -3.2(5)
C21 C22 C23 C12 0.7(4)
C25 C22 C23 C12 -178.5(3)
N4 C12 C23 C22 0.3(5)
C2 C12 C23 C22 179.6(3)
N5 C15 C26 N6 0.2(4)
C16 C15 C26 N6 -178.2(3)
N5 C15 C26 N8 179.2(2)
C16 C15 C26 N8 0.8(4)
N7 C27 C28 C33 37.8(4)
C32 C27 C28 C33 -144.1(3)
N7 C27 C28 C29 158.2(3)
C32 C27 C28 C29 -23.7(4)
N7 C27 C28 C34 -80.9(3)
C32 C27 C28 C34 97.2(3)
C27 C28 C29 C30 51.7(3)
C33 C28 C29 C30 173.1(3)
C34 C28 C29 C30 -66.7(3)
C28 C29 C30 C31 -62.8(4)
C29 C30 C31 C36 161.6(3)
C29 C30 C31 C32 39.0(4)
C29 C30 C31 C35 -78.3(3)
N7 C27 C32 N8 -0.2(4)
C28 C27 C32 N8 -178.2(3)
N7 C27 C32 C31 -177.7(3)
C28 C27 C32 C31 4.2(4)
C36 C31 C32 N8 49.7(4)
C35 C31 C32 N8 -68.1(3)
C30 C31 C32 N8 171.3(3)
C36 C31 C32 C27 -132.7(3)
C35 C31 C32 C27 109.6(3)
C30 C31 C32 C27 -11.0(4)
C3 C1 N1 N2 -1.6(4)
C7 C1 N1 N2 173.7(3)
C1 N1 N2 C2 -0.1(4)
C1 N1 N2 Eu1 -169.3(2)
N3 C2 N2 N1 2.5(5)
C12 C2 N2 N1 -176.7(2)
N3 C2 N2 Eu1 171.5(2)
C12 C2 N2 Eu1 -7.6(4)
C1 C3 N3 C2 1.0(4)
C4 C3 N3 C2 -179.6(3)
N2 C2 N3 C3 -2.9(5)
C12 C2 N3 C3 176.3(3)
C23 C12 N4 C13 -0.3(4)
C2 C12 N4 C13 -179.7(2)
C23 C12 N4 Eu1 175.0(2)
C2 C12 N4 Eu1 -4.3(3)
C21 C13 N4 C12 -0.7(4)
C14 C13 N4 C12 178.7(2)
C21 C13 N4 Eu1 -176.1(2)
C14 C13 N4 Eu1 3.3(3)
C16 C15 N5 C14 -1.2(4)
C26 C15 N5 C14 -179.5(2)
C16 C15 N5 Eu1 -178.0(2)
C26 C15 N5 Eu1 3.7(3)
C18 C14 N5 C15 2.4(4)
C13 C14 N5 C15 -177.4(2)
C18 C14 N5 Eu1 179.3(2)
C13 C14 N5 Eu1 -0.6(3)
N8 C26 N6 N7 -0.4(4)
C15 C26 N6 N7 178.5(2)
N8 C26 N6 Eu1 177.2(2)
C15 C26 N6 Eu1 -3.9(3)
C32 C27 N7 N6 1.2(4)
C28 C27 N7 N6 179.4(2)
C26 N6 N7 C27 -1.0(4)
Eu1 N6 N7 C27 -178.55(19)
N6 C26 N8 C32 1.4(4)
C15 C26 N8 C32 -177.5(2)
C27 C32 N8 C26 -1.1(4)
C31 C32 N8 C26 176.7(2)
O3 N9 O1 Eu1 172.7(2)
O2 N9 O1 Eu1 -7.4(3)
O3 N9 O2 Eu1 -172.6(2)
O1 N9 O2 Eu1 7.5(3)
O6 N10 O4 Eu1 -177.2(2)
O5 N10 O4 Eu1 3.0(3)
O6 N10 O5 Eu1 177.3(3)
O4 N10 O5 Eu1 -2.9(3)
O9 N11 O7 Eu1 -171.6(3)
O8 N11 O7 Eu1 7.7(3)
O9 N11 O8 Eu1 171.5(3)
O7 N11 O8 Eu1 -7.8(3)
